data_7229411
loop_
_publ_author_name
'Chandgude, Ajay L.'
'Narducci, Daniele'
'Kurpiewska, Katarzyna'
'Kalinowska-T\/lu\'scik, Justyna'
'D\"omling, Alexander'

_publ_section_title
;
 Diastereoselective one pot five-component reaction toward
 4-(tetrazole)-1,3-oxazinanes
;
_journal_issue 79
_journal_name_full 'RSC Adv.'
_journal_page_first 49995
_journal_paper_doi 10.1039/C7RA07392E
_journal_volume 7
_journal_year 2017
_chemical_formula_moiety 'C18 H27 N5 O'
_chemical_formula_sum 'C18 H27 N5 O'
_chemical_formula_weight 329.44
_space_group_IT_number 15
_symmetry_cell_setting monoclinic
_symmetry_Int_Tables_number 15
_symmetry_space_group_name_Hall '-C 2yc'
_symmetry_space_group_name_H-M 'C 1 2/c 1'
_atom_sites_solution_hydrogens mixed
_audit_creation_date 2016-11-14T15:52:43-00:00
_audit_creation_method 'WinGX routine CIF_UPDATE'
_audit_update_record
;
2016-12-08 deposited with the CCDC.
2017-10-16 downloaded from the CCDC.
;
_cell_angle_alpha 90
_cell_angle_beta 99.025(5)
_cell_angle_gamma 90
_cell_formula_units_Z 8
_cell_length_a 25.2277(15)
_cell_length_b 8.2188(4)
_cell_length_c 17.5148(9)
_cell_measurement_reflns_used 2750
_cell_measurement_temperature 130(2)
_cell_measurement_theta_max 28.5525
_cell_measurement_theta_min 2.9096
_cell_volume 3586.6(3)
_computing_cell_refinement
;
        CrysAlisPro, Agilent Technologies,
        Version 1.171.36.20 (release 27-06-2012 CrysAlis171 .NET)
        (compiled Jul 11 2012,15:38:31)
;
_computing_data_collection
;
        CrysAlisPro, Agilent Technologies,
        Version 1.171.36.20 (release 27-06-2012 CrysAlis171 .NET)
        (compiled Jul 11 2012,15:38:31)
;
_computing_data_reduction
;
        CrysAlisPro, Agilent Technologies,
        Version 1.171.36.20 (release 27-06-2012 CrysAlis171 .NET)
        (compiled Jul 11 2012,15:38:31)
;
_computing_structure_refinement 'SHELXL-2014/6 (Sheldrick, 2014)'
_diffrn_ambient_temperature 130(2)
_diffrn_detector_area_resol_mean 10.3756
_diffrn_measured_fraction_theta_full 0.998
_diffrn_measured_fraction_theta_max 0.924
_diffrn_measurement_device_type 'SuperNova, Dual, Cu at zero, Atlas'
_diffrn_measurement_method '\w scans'
_diffrn_orient_matrix_UB_11 -0.0254963
_diffrn_orient_matrix_UB_12 0.002232
_diffrn_orient_matrix_UB_13 0.0122675
_diffrn_orient_matrix_UB_21 0.0126351
_diffrn_orient_matrix_UB_22 0.0122253
_diffrn_orient_matrix_UB_23 0.0386831
_diffrn_orient_matrix_UB_31 -0.001143
_diffrn_orient_matrix_UB_32 0.0853725
_diffrn_orient_matrix_UB_33 -0.0058552
_diffrn_radiation_monochromator mirror
_diffrn_radiation_type MoK\a
_diffrn_radiation_wavelength 0.71073
_diffrn_reflns_av_R_equivalents 0.0745
_diffrn_reflns_av_unetI/netI 0.1118
_diffrn_reflns_Laue_measured_fraction_full 0.998
_diffrn_reflns_Laue_measured_fraction_max 0.924
_diffrn_reflns_limit_h_max 32
_diffrn_reflns_limit_h_min -30
_diffrn_reflns_limit_k_max 10
_diffrn_reflns_limit_k_min -10
_diffrn_reflns_limit_l_max 23
_diffrn_reflns_limit_l_min -20
_diffrn_reflns_number 14233
_diffrn_reflns_point_group_measured_fraction_full 0.998
_diffrn_reflns_point_group_measured_fraction_max 0.924
_diffrn_reflns_theta_full 25.242
_diffrn_reflns_theta_max 28.615
_diffrn_reflns_theta_min 2.915
_exptl_absorpt_coefficient_mu 0.079
_exptl_absorpt_correction_T_max 1
_exptl_absorpt_correction_T_min 0.65055
_exptl_absorpt_correction_type multi-scan
_exptl_absorpt_process_details
;
        CrysAlisPro, Agilent Technologies,
        Version 1.171.36.20 (release 27-06-2012 CrysAlis171 .NET)
        (compiled Jul 11 2012,15:38:31)
        Empirical absorption correction using spherical harmonics,
 implemented in SCALE3 ABSPACK scaling algorithm.
;
_exptl_crystal_colour white
_exptl_crystal_density_diffrn 1.22
_exptl_crystal_description prism
_exptl_crystal_F_000 1424
_exptl_crystal_size_max 0.2
_exptl_crystal_size_mid 0.1
_exptl_crystal_size_min 0.1
_refine_diff_density_max 0.22
_refine_diff_density_min -0.27
_refine_diff_density_rms 0.052
_refine_ls_extinction_method none
_refine_ls_goodness_of_fit_ref 1.07
_refine_ls_hydrogen_treatment mixed
_refine_ls_matrix_type full
_refine_ls_number_parameters 225
_refine_ls_number_reflns 4248
_refine_ls_number_restraints 0
_refine_ls_restrained_S_all 1.07
_refine_ls_R_factor_all 0.109
_refine_ls_R_factor_gt 0.0574
_refine_ls_shift/su_max 0
_refine_ls_shift/su_mean 0
_refine_ls_structure_factor_coef Fsqd
_refine_ls_weighting_details 'w=1/[\s^2^(Fo^2^)+(0.0353P)^2^+0.5740P] where P=(Fo^2^+2Fc^2^)/3'
_refine_ls_weighting_scheme calc
_refine_ls_wR_factor_gt 0.1052
_refine_ls_wR_factor_ref 0.1273
_reflns_Friedel_coverage 0
_reflns_number_gt 2662
_reflns_number_total 4248
_reflns_threshold_expression 'I > 2\s(I)'
_cod_data_source_file c7ra07392e2.cif
_cod_data_source_block dan79_jkt2
_cod_original_sg_symbol_H-M 'C 2/c'
_cod_database_code 7229411
_shelx_estimated_absorpt_t_min 0.984
_shelx_estimated_absorpt_t_max 0.992

loop_
_symmetry_equiv_pos_as_xyz
'x, y, z'
'-x, y, -z+1/2'
'x+1/2, y+1/2, z'
'-x+1/2, y+1/2, -z+1/2'
'-x, -y, -z'
'x, -y, z-1/2'
'-x+1/2, -y+1/2, -z'
'x+1/2, -y+1/2, z-1/2'

loop_
_atom_site_label
_atom_site_type_symbol
_atom_site_fract_x
_atom_site_fract_y
_atom_site_fract_z
_atom_site_U_iso_or_equiv
_atom_site_adp_type
_atom_site_occupancy
_atom_site_site_symmetry_order
_atom_site_calc_flag
_atom_site_refinement_flags_posn
_atom_site_refinement_flags_adp
O9 O 0.30718(5) 0.36974(15) 0.08079(7) 0.0265(3) Uani 1 1 d . .
N7 N 0.39177(6) 0.33305(18) 0.03679(9) 0.0201(4) Uani 1 1 d . .
C6 C 0.37241(7) 0.4235(2) -0.03421(10) 0.0197(4) Uani 1 1 d . .
H6 H 0.3552 0.3415 -0.0725 0.024 Uiso 1 1 calc R U
C14 C 0.36874(8) 0.1718(2) 0.14483(11) 0.0251(5) Uani 1 1 d . .
H14 H 0.338 0.1094 0.16 0.03 Uiso 1 1 calc R U
N4 N 0.42956(7) 0.64004(18) -0.08534(9) 0.0265(4) Uani 1 1 d . .
N2 N 0.49729(6) 0.4926(2) -0.10944(9) 0.0300(4) Uani 1 1 d . .
N1 N 0.46190(6) 0.39561(18) -0.08032(9) 0.0232(4) Uani 1 1 d . .
C8 C 0.34871(7) 0.2564(2) 0.06863(11) 0.0218(4) Uani 1 1 d . .
H8 H 0.3322 0.1722 0.031 0.026 Uiso 1 1 calc R U
C11 C 0.32830(8) 0.5483(2) -0.02434(11) 0.0219(4) Uani 1 1 d . .
C5 C 0.42028(7) 0.4881(2) -0.06606(10) 0.0210(4) Uani 1 1 d . .
N3 N 0.47741(7) 0.6386(2) -0.11209(9) 0.0326(4) Uani 1 1 d . .
C10 C 0.28597(8) 0.4485(2) 0.01012(11) 0.0264(5) Uani 1 1 d . .
H10A H 0.2564 0.5217 0.0193 0.032 Uiso 1 1 calc R U
H10B H 0.2707 0.3652 -0.0279 0.032 Uiso 1 1 calc R U
C19 C 0.39551(8) 0.1461(2) -0.17748(11) 0.0246(4) Uani 1 1 d . .
C24 C 0.35928(8) 0.0460(2) -0.14786(12) 0.0283(5) Uani 1 1 d . .
H24 H 0.3723 -0.039 -0.1132 0.034 Uiso 1 1 calc R U
C12 C 0.30110(8) 0.6143(2) -0.10212(11) 0.0281(5) Uani 1 1 d . .
H12A H 0.2707 0.6831 -0.0943 0.042 Uiso 1 1 calc R U
H12B H 0.2883 0.5235 -0.1363 0.042 Uiso 1 1 calc R U
H12C H 0.3269 0.6789 -0.1257 0.042 Uiso 1 1 calc R U
C16 C 0.38849(9) 0.2895(2) 0.21010(12) 0.0340(5) Uani 1 1 d . .
H16A H 0.4198 0.3488 0.1979 0.051 Uiso 1 1 calc R U
H16B H 0.3985 0.2287 0.2583 0.051 Uiso 1 1 calc R U
H16C H 0.3599 0.3669 0.2161 0.051 Uiso 1 1 calc R U
C18 C 0.45480(8) 0.1305(2) -0.14953(12) 0.0304(5) Uani 1 1 d . .
H18A H 0.4747 0.175 -0.1893 0.037 Uiso 1 1 calc R U
H18B H 0.4642 0.0139 -0.1425 0.037 Uiso 1 1 calc R U
C21 C 0.32060(9) 0.2888(2) -0.25093(12) 0.0324(5) Uani 1 1 d . .
H21 H 0.3075 0.3711 -0.2871 0.039 Uiso 1 1 calc R U
C22 C 0.28506(9) 0.1909(2) -0.21940(12) 0.0332(5) Uani 1 1 d . .
H22 H 0.2475 0.2077 -0.2328 0.04 Uiso 1 1 calc R U
C20 C 0.37553(8) 0.2666(2) -0.22965(11) 0.0277(5) Uani 1 1 d . .
H20 H 0.3998 0.3349 -0.2511 0.033 Uiso 1 1 calc R U
C17 C 0.47221(8) 0.2203(2) -0.07325(11) 0.0270(5) Uani 1 1 d . .
H17A H 0.4526 0.1749 -0.0333 0.032 Uiso 1 1 calc R U
H17B H 0.511 0.202 -0.056 0.032 Uiso 1 1 calc R U
C15 C 0.41269(8) 0.0498(2) 0.13435(12) 0.0316(5) Uani 1 1 d . .
H15A H 0.4003 -0.0203 0.0899 0.047 Uiso 1 1 calc R U
H15B H 0.421 -0.0171 0.181 0.047 Uiso 1 1 calc R U
H15C H 0.445 0.1085 0.1255 0.047 Uiso 1 1 calc R U
C13 C 0.34903(8) 0.6865(2) 0.03046(12) 0.0297(5) Uani 1 1 d . .
H13A H 0.3745 0.7526 0.0071 0.045 Uiso 1 1 calc R U
H13B H 0.367 0.641 0.0795 0.045 Uiso 1 1 calc R U
H13C H 0.3188 0.7545 0.04 0.045 Uiso 1 1 calc R U
C23 C 0.30434(9) 0.0683(2) -0.16818(12) 0.0333(5) Uani 1 1 d . .
H23 H 0.28 -0.0003 -0.147 0.04 Uiso 1 1 calc R U
H7 H 0.4097(8) 0.399(2) 0.0711(12) 0.030(6) Uiso 1 1 d . .

loop_
_atom_site_aniso_label
_atom_site_aniso_U_11
_atom_site_aniso_U_22
_atom_site_aniso_U_33
_atom_site_aniso_U_23
_atom_site_aniso_U_13
_atom_site_aniso_U_12
O9 0.0195(8) 0.0324(7) 0.0289(8) 0.0051(6) 0.0079(6) 0.0053(6)
N7 0.0152(9) 0.0249(8) 0.0199(8) 0.0014(7) 0.0019(7) -0.0041(7)
C6 0.0173(11) 0.0213(9) 0.0205(10) -0.0001(8) 0.0028(8) -0.0016(7)
C14 0.0237(12) 0.0243(10) 0.0286(11) 0.0026(9) 0.0082(9) -0.0023(8)
N4 0.0206(10) 0.0322(9) 0.0262(9) 0.0037(8) 0.0019(7) -0.0065(7)
N2 0.0179(10) 0.0448(10) 0.0272(9) 0.0036(8) 0.0036(7) -0.0062(8)
N1 0.0146(9) 0.0319(9) 0.0232(8) 0.0012(7) 0.0026(7) -0.0031(7)
C8 0.0181(11) 0.0217(10) 0.0267(11) -0.0012(8) 0.0068(8) -0.0010(8)
C11 0.0205(11) 0.0215(9) 0.0237(10) 0.0008(8) 0.0035(8) 0.0021(8)
C5 0.0175(11) 0.0258(10) 0.0188(10) -0.0009(8) 0.0000(8) -0.0017(8)
N3 0.0233(10) 0.0442(11) 0.0302(10) 0.0054(9) 0.0040(8) -0.0080(8)
C10 0.0182(11) 0.0317(11) 0.0297(11) 0.0038(9) 0.0054(9) 0.0040(8)
C19 0.0253(12) 0.0265(10) 0.0223(10) -0.0072(9) 0.0047(8) 0.0031(8)
C24 0.0307(13) 0.0264(10) 0.0275(11) -0.0013(9) 0.0034(9) -0.0008(9)
C12 0.0246(12) 0.0287(10) 0.0305(11) 0.0031(9) 0.0027(9) 0.0032(8)
C16 0.0406(14) 0.0355(11) 0.0264(11) 0.0002(10) 0.0069(10) 0.0002(10)
C18 0.0223(12) 0.0368(11) 0.0329(11) -0.0058(10) 0.0064(9) 0.0051(9)
C21 0.0322(14) 0.0338(11) 0.0287(11) -0.0011(10) -0.0022(10) 0.0042(9)
C22 0.0216(12) 0.0421(12) 0.0344(12) -0.0103(11) -0.0009(9) -0.0012(9)
C20 0.0278(13) 0.0296(11) 0.0263(11) -0.0030(9) 0.0064(9) -0.0024(9)
C17 0.0187(11) 0.0327(11) 0.0294(11) 0.0011(9) 0.0030(8) 0.0053(8)
C15 0.0333(13) 0.0271(10) 0.0349(12) 0.0052(10) 0.0069(10) 0.0022(9)
C13 0.0315(13) 0.0273(11) 0.0313(11) -0.0036(9) 0.0078(9) 0.0021(9)
C23 0.0304(13) 0.0366(12) 0.0342(12) -0.0073(10) 0.0085(10) -0.0107(10)

loop_
_atom_type_symbol
_atom_type_description
_atom_type_scat_dispersion_real
_atom_type_scat_dispersion_imag
_atom_type_scat_source
C C 0.0033 0.0016 'International Tables Vol C Tables 4.2.6.8 and 6.1.1.4'
H H 0 0 'International Tables Vol C Tables 4.2.6.8 and 6.1.1.4'
N N 0.0061 0.0033 'International Tables Vol C Tables 4.2.6.8 and 6.1.1.4'
O O 0.0106 0.006 'International Tables Vol C Tables 4.2.6.8 and 6.1.1.4'

loop_
_geom_angle_atom_site_label_1
_geom_angle_atom_site_label_2
_geom_angle_atom_site_label_3
_geom_angle
C10 O9 C8 110.33(14)
C8 N7 C6 112.27(15)
N7 C6 C5 108.29(15)
N7 C6 C11 113.10(15)
C5 C6 C11 116.22(15)
C8 C14 C16 113.17(15)
C8 C14 C15 110.03(16)
C16 C14 C15 110.46(17)
C5 N4 N3 106.36(15)
N3 N2 N1 106.47(16)
C5 N1 N2 108.39(15)
C5 N1 C17 132.08(16)
N2 N1 C17 119.45(16)
N7 C8 O9 112.58(14)
N7 C8 C14 111.90(16)
O9 C8 C14 108.36(15)
C13 C11 C12 111.01(15)
C13 C11 C10 109.85(15)
C12 C11 C10 107.26(16)
C13 C11 C6 112.54(16)
C12 C11 C6 111.58(15)
C10 C11 C6 104.25(14)
N4 C5 N1 108.05(16)
N4 C5 C6 127.75(16)
N1 C5 C6 124.20(16)
N2 N3 N4 110.72(15)
O9 C10 C11 113.14(15)
C20 C19 C24 118.43(19)
C20 C19 C18 120.98(18)
C24 C19 C18 120.47(18)
C23 C24 C19 121.02(19)
C19 C18 C17 112.22(16)
C22 C21 C20 119.9(2)
C21 C22 C23 119.9(2)
C19 C20 C21 120.95(19)
N1 C17 C18 112.18(16)
C22 C23 C24 119.80(19)

loop_
_geom_bond_atom_site_label_1
_geom_bond_atom_site_label_2
_geom_bond_distance
O9 C10 1.424(2)
O9 C8 1.442(2)
N7 C8 1.441(2)
N7 C6 1.465(2)
C6 C5 1.504(2)
C6 C11 1.543(2)
C14 C8 1.519(3)
C14 C16 1.521(3)
C14 C15 1.527(3)
N4 C5 1.324(2)
N4 N3 1.362(2)
N2 N3 1.299(2)
N2 N1 1.355(2)
N1 C5 1.351(2)
N1 C17 1.466(2)
C11 C13 1.526(2)
C11 C12 1.526(3)
C11 C10 1.543(2)
C19 C20 1.388(3)
C19 C24 1.389(3)
C19 C18 1.505(3)
C24 C23 1.388(3)
C18 C17 1.529(3)
C21 C22 1.382(3)
C21 C20 1.390(3)
C22 C23 1.386(3)

loop_
_geom_hbond_atom_site_label_D
_geom_hbond_atom_site_label_H
_geom_hbond_atom_site_label_A
_geom_hbond_distance_DH
_geom_hbond_distance_HA
_geom_hbond_distance_DA
_geom_hbond_angle_DHA
_geom_hbond_site_symmetry_A
C17 H17A N7 0.99 2.48 3.149(3) 124.7 .
N7 H7 N2 0.88(2) 2.50(2) 3.223(2) 139.6(17) 5_665
C17 H17A N7 0.99 2.48 3.149(3) 124.7 .
N7 H7 N2 0.88(2) 2.50(2) 3.223(2) 139.6(17) 5_665

loop_
_geom_torsion_atom_site_label_1
_geom_torsion_atom_site_label_2
_geom_torsion_atom_site_label_3
_geom_torsion_atom_site_label_4
_geom_torsion
C8 N7 C6 C5 -175.85(14)
C8 N7 C6 C11 53.8(2)
N3 N2 N1 C5 0.27(19)
N3 N2 N1 C17 177.46(16)
C6 N7 C8 O9 -54.1(2)
C6 N7 C8 C14 -176.45(14)
C10 O9 C8 N7 57.52(19)
C10 O9 C8 C14 -178.18(14)
C16 C14 C8 N7 68.5(2)
C15 C14 C8 N7 -55.6(2)
C16 C14 C8 O9 -56.2(2)
C15 C14 C8 O9 179.72(15)
N7 C6 C11 C13 66.2(2)
C5 C6 C11 C13 -60.0(2)
N7 C6 C11 C12 -168.22(15)
C5 C6 C11 C12 65.6(2)
N7 C6 C11 C10 -52.77(19)
C5 C6 C11 C10 -178.95(15)
N3 N4 C5 N1 0.4(2)
N3 N4 C5 C6 -179.25(17)
N2 N1 C5 N4 -0.4(2)
C17 N1 C5 N4 -177.12(18)
N2 N1 C5 C6 179.23(16)
C17 N1 C5 C6 2.5(3)
N7 C6 C5 N4 -127.21(19)
C11 C6 C5 N4 1.4(3)
N7 C6 C5 N1 53.2(2)
C11 C6 C5 N1 -178.22(17)
N1 N2 N3 N4 0.0(2)
C5 N4 N3 N2 -0.2(2)
C8 O9 C10 C11 -61.28(19)
C13 C11 C10 O9 -63.4(2)
C12 C11 C10 O9 175.83(15)
C6 C11 C10 O9 57.38(19)
C20 C19 C24 C23 -1.7(3)
C18 C19 C24 C23 174.42(18)
C20 C19 C18 C17 94.4(2)
C24 C19 C18 C17 -81.6(2)
C20 C21 C22 C23 -1.6(3)
C24 C19 C20 C21 1.0(3)
C18 C19 C20 C21 -175.04(18)
C22 C21 C20 C19 0.6(3)
C5 N1 C17 C18 94.6(2)
N2 N1 C17 C18 -81.8(2)
C19 C18 C17 N1 -61.6(2)
C21 C22 C23 C24 1.0(3)
C19 C24 C23 C22 0.7(3)
